data_4307988
loop_
_publ_author_name
'Sumito Ishizu'
'Hiroyasu Sugiyama'
'Brian K. Breedlove'
'Kazuko Matsumoto'

_publ_section_title
;
C-H Cleavage and Double Alkyl Additions to the Disulfido Ligand in
Dicyanido-Bridged Ru2S2 Complexes
;
_journal_name_full 'Inorganic Chemistry'
_journal_page_first 3726
_journal_page_last 3735
_journal_paper_doi 10.1021/ic062460k
_journal_volume 46
_journal_year 2007
_chemical_formula_sum 'C31 H57 Cl2 F6 N2 O18 P4 Ru2 S4'
_chemical_formula_weight 1384.95
_chemical_name_systematic
;
?
;
_space_group_IT_number 2
_symmetry_cell_setting triclinic
_symmetry_space_group_name_Hall '-P 1'
_symmetry_space_group_name_H-M 'P -1'
_atom_sites_solution_hydrogens geom
_atom_sites_solution_primary direct
_atom_sites_solution_secondary difmap
_audit_creation_method SHELXL-97
_cell_angle_alpha 103.957(18)
_cell_angle_beta 91.684(18)
_cell_angle_gamma 95.768(16)
_cell_formula_units_Z 2
_cell_length_a 8.915(9)
_cell_length_b 12.413(12)
_cell_length_c 24.95(2)
_cell_measurement_reflns_used 'reflections from 45 data frames'
_cell_measurement_temperature 120(2)
_cell_volume 2662(4)
_computing_cell_refinement 'Bruker SMART'
_computing_data_collection 'Bruker SMART'
_computing_data_reduction 'Bruker SAINT'
_computing_molecular_graphics 'Bruker SHELXTL'
_computing_publication_material 'Bruker SHELXTL'
_computing_structure_refinement 'SHELXL-97 (Sheldrick, 1997)'
_computing_structure_solution 'SHELXS-97 (Sheldrick, 1990)'
_diffrn_ambient_temperature 426(2)
_diffrn_measured_fraction_theta_full 0.921
_diffrn_measured_fraction_theta_max 0.921
_diffrn_measurement_device_type 'CCD area detector'
_diffrn_measurement_method 'phi and omega scans'
_diffrn_radiation_monochromator graphite
_diffrn_radiation_source 'fine-focus sealed tube'
_diffrn_radiation_type MoK\a
_diffrn_radiation_wavelength 0.71073
_diffrn_reflns_av_R_equivalents 0.0443
_diffrn_reflns_av_sigmaI/netI 0.1168
_diffrn_reflns_limit_h_max 11
_diffrn_reflns_limit_h_min -11
_diffrn_reflns_limit_k_max 16
_diffrn_reflns_limit_k_min -16
_diffrn_reflns_limit_l_max 32
_diffrn_reflns_limit_l_min -28
_diffrn_reflns_number 16341
_diffrn_reflns_theta_full 27.54
_diffrn_reflns_theta_max 27.54
_diffrn_reflns_theta_min 0.84
_diffrn_standards_number '50 standard frames at start and end'
_exptl_absorpt_coefficient_mu 1.031
_exptl_absorpt_correction_type multi-scan
_exptl_absorpt_process_details 'Blessing,R., Acta Cryst. (1995) A51 33-38.'
_exptl_crystal_density_diffrn 1.728
_exptl_crystal_density_method 'not measured'
_exptl_crystal_F_000 1402
_refine_diff_density_max 5.304
_refine_diff_density_min -2.090
_refine_diff_density_rms 0.190
_refine_ls_extinction_method none
_refine_ls_goodness_of_fit_ref 1.028
_refine_ls_hydrogen_treatment mixed
_refine_ls_matrix_type full
_refine_ls_number_parameters 574
_refine_ls_number_reflns 11315
_refine_ls_number_restraints 0
_refine_ls_restrained_S_all 1.028
_refine_ls_R_factor_all 0.1430
_refine_ls_R_factor_gt 0.0753
_refine_ls_shift/su_max 1.090
_refine_ls_shift/su_mean 0.013
_refine_ls_structure_factor_coef Fsqd
_refine_ls_weighting_details 'calc w=1/[\s^2^(Fo^2^)+(0.0987P)^2^+21.0582P] where P=(Fo^2^+2Fc^2^)/3'
_refine_ls_weighting_scheme calc
_refine_ls_wR_factor_gt 0.1860
_refine_ls_wR_factor_ref 0.2280
_reflns_number_gt 6672
_reflns_number_total 11315
_reflns_threshold_expression >2sigma(I)
_cod_data_source_file ic062460ksi20070204_124206_10.cif
_cod_data_source_block complex10
_cod_database_code 4307988

loop_
_symmetry_equiv_pos_as_xyz
'x, y, z'
'-x, -y, -z'

loop_
_atom_site_label
_atom_site_type_symbol
_atom_site_fract_x
_atom_site_fract_y
_atom_site_fract_z
_atom_site_U_iso_or_equiv
_atom_site_adp_type
_atom_site_occupancy
_atom_site_symmetry_multiplicity
_atom_site_calc_flag
_atom_site_refinement_flags
_atom_site_disorder_assembly
_atom_site_disorder_group
C27 C 0.389(7) 0.810(5) 0.017(2) 0.43(6) Uani 1 1 d . A .
C24B C 0.346(3) 0.503(2) 0.0679(9) 0.053(8) Uani 0.483(19) 1 d P A 1
H24B H 0.2511 0.4662 0.0541 0.064 Uiso 0.483(19) 1 calc PR A 1
C25B C 0.391(4) 0.590(3) 0.0494(14) 0.082(12) Uani 0.483(19) 1 d P A 1
H25B H 0.4827 0.6281 0.0653 0.099 Uiso 0.483(19) 1 calc PR A 1
C24A C 0.304(3) 0.689(2) 0.1150(10) 0.054(7) Uani 0.517(19) 1 d P A 2
H24A H 0.4010 0.7259 0.1171 0.065 Uiso 0.517(19) 1 calc PR A 2
C25A C 0.240(5) 0.642(3) 0.0667(14) 0.108(15) Uani 0.517(19) 1 d P A 2
H25A H 0.1419 0.6069 0.0652 0.130 Uiso 0.517(19) 1 calc PR A 2
S2 S 0.3057(3) 0.4546(2) 0.16728(10) 0.0322(6) Uani 1 1 d . A .
Ru1 Ru 0.28082(8) 0.62996(6) 0.30042(3) 0.02082(19) Uani 1 1 d . . .
Ru2 Ru 0.37326(8) 0.35632(6) 0.23163(3) 0.02211(19) Uani 1 1 d . . .
Cl2 Cl 0.5019(2) 0.52476(18) 0.30053(9) 0.0246(5) Uani 1 1 d . . .
P4 P 0.5908(3) 0.3050(2) 0.19865(11) 0.0293(6) Uani 1 1 d . . .
P2 P 0.4200(3) 0.79620(19) 0.32899(10) 0.0238(5) Uani 1 1 d . . .
Cl1 Cl 0.1472(2) 0.43612(17) 0.27421(10) 0.0252(5) Uani 1 1 d . . .
P1 P 0.0694(3) 0.7096(2) 0.29606(11) 0.0266(5) Uani 1 1 d . . .
P3 P 0.2498(3) 0.2041(2) 0.17551(11) 0.0288(6) Uani 1 1 d . . .
S1 S 0.3505(3) 0.6246(2) 0.21015(10) 0.0332(6) Uani 1 1 d . A .
S3 S 0.9184(4) 0.1961(3) 0.39710(14) 0.0540(8) Uiso 1 1 d . . .
O7 O 0.3220(8) 0.0956(5) 0.1825(3) 0.0341(16) Uani 1 1 d . . .
O6 O 0.3556(7) 0.9065(5) 0.3626(3) 0.0323(16) Uani 1 1 d . . .
O9 O 0.0747(7) 0.1771(5) 0.1827(3) 0.0320(15) Uani 1 1 d . . .
O1 O -0.0510(7) 0.6354(6) 0.2504(3) 0.0357(17) Uani 1 1 d . . .
O4 O 0.4886(8) 0.8403(5) 0.2795(3) 0.0369(17) Uani 1 1 d . . .
O10 O 0.5843(8) 0.2124(6) 0.1424(3) 0.0352(16) Uani 1 1 d . . .
O5 O 0.5555(7) 0.7825(5) 0.3693(3) 0.0337(16) Uani 1 1 d . . .
O2 O 0.0957(8) 0.8310(5) 0.2852(3) 0.0343(16) Uani 1 1 d . . .
O3 O -0.0237(7) 0.7344(5) 0.3507(3) 0.0327(16) Uani 1 1 d . . .
O8 O 0.2436(8) 0.2056(6) 0.1123(3) 0.0388(17) Uani 1 1 d . . .
N1 N 0.2454(8) 0.6178(6) 0.3792(3) 0.0234(16) Uani 1 1 d . . .
O12 O 0.6948(8) 0.4086(6) 0.1884(3) 0.0375(17) Uani 1 1 d . . .
O11 O 0.6940(7) 0.2526(6) 0.2368(3) 0.0377(17) Uani 1 1 d . . .
N2 N 0.3955(8) 0.2748(6) 0.2929(3) 0.0255(17) Uani 1 1 d . . .
C14 C 0.4095(11) 0.2396(7) 0.3312(4) 0.029(2) Uani 1 1 d . . .
C13 C 0.2179(10) 0.5903(7) 0.4183(4) 0.025(2) Uani 1 1 d . . .
C15 C 0.1784(12) 0.5466(9) 0.4666(4) 0.034(2) Uani 1 1 d . . .
H15A H 0.0726 0.5171 0.4625 0.041 Uiso 1 1 calc R . .
H15B H 0.1929 0.6072 0.4997 0.041 Uiso 1 1 calc R . .
C16 C 0.4277(13) 0.2026(8) 0.3822(4) 0.040(3) Uani 1 1 d . . .
H16A H 0.5306 0.1858 0.3866 0.048 Uiso 1 1 calc R . .
H16B H 0.3608 0.1346 0.3797 0.048 Uiso 1 1 calc R . .
F2 F 0.9588(8) 0.0355(6) 0.4487(3) 0.0550(18) Uiso 1 1 d . . .
O15 O 0.9097(9) 0.3104(7) 0.4167(3) 0.0471(19) Uiso 1 1 d . . .
F3 F 1.0592(10) 0.1982(7) 0.4920(4) 0.078(2) Uiso 1 1 d . . .
O13 O 0.7961(9) 0.1237(7) 0.3673(3) 0.053(2) Uiso 1 1 d . . .
C1 C -0.1938(11) 0.6757(9) 0.2381(5) 0.041(3) Uani 1 1 d . . .
H1A H -0.2351 0.7119 0.2720 0.061 Uiso 1 1 calc R . .
H1B H -0.2637 0.6137 0.2186 0.061 Uiso 1 1 calc R . .
H1C H -0.1761 0.7279 0.2155 0.061 Uiso 1 1 calc R . .
O14 O 1.0585(11) 0.1732(8) 0.3686(4) 0.072(3) Uiso 1 1 d . . .
F1 F 0.8241(12) 0.1619(9) 0.4879(4) 0.102(3) Uiso 1 1 d . . .
C3 C -0.1077(11) 0.6419(8) 0.3670(5) 0.036(2) Uani 1 1 d . . .
H3A H -0.2110 0.6342 0.3533 0.054 Uiso 1 1 calc R . .
H3B H -0.1036 0.6562 0.4066 0.054 Uiso 1 1 calc R . .
H3C H -0.0640 0.5743 0.3518 0.054 Uiso 1 1 calc R . .
C5 C 0.6646(12) 0.8752(9) 0.3980(5) 0.041(3) Uani 1 1 d . . .
H5A H 0.7209 0.9043 0.3714 0.061 Uiso 1 1 calc R . .
H5B H 0.7324 0.8496 0.4215 0.061 Uiso 1 1 calc R . .
H5C H 0.6124 0.9329 0.4199 0.061 Uiso 1 1 calc R . .
C9 C 0.0307(13) 0.1413(10) 0.2305(5) 0.048(3) Uani 1 1 d . . .
H9A H 0.0594 0.0679 0.2281 0.072 Uiso 1 1 calc R . .
H9B H -0.0768 0.1396 0.2327 0.072 Uiso 1 1 calc R . .
H9C H 0.0797 0.1922 0.2629 0.072 Uiso 1 1 calc R . .
C6 C 0.2916(13) 0.9075(10) 0.4135(5) 0.051(3) Uani 1 1 d . . .
H6A H 0.1906 0.8704 0.4069 0.076 Uiso 1 1 calc R . .
H6B H 0.2894 0.9833 0.4341 0.076 Uiso 1 1 calc R . .
H6C H 0.3511 0.8694 0.4341 0.076 Uiso 1 1 calc R . .
C12 C 0.8380(11) 0.3949(10) 0.1628(5) 0.042(3) Uani 1 1 d . . .
H12A H 0.8978 0.3546 0.1821 0.064 Uiso 1 1 calc R . .
H12B H 0.8910 0.4670 0.1644 0.064 Uiso 1 1 calc R . .
H12C H 0.8200 0.3541 0.1248 0.064 Uiso 1 1 calc R . .
C4 C 0.5310(14) 0.9519(9) 0.2750(5) 0.046(3) Uani 1 1 d . . .
H4A H 0.4418 0.9876 0.2714 0.069 Uiso 1 1 calc R . .
H4B H 0.5890 0.9500 0.2430 0.069 Uiso 1 1 calc R . .
H4C H 0.5906 0.9930 0.3075 0.069 Uiso 1 1 calc R . .
C2 C -0.0013(15) 0.9175(9) 0.2984(6) 0.056(3) Uani 1 1 d . . .
H2A H -0.0558 0.9219 0.2654 0.085 Uiso 1 1 calc R . .
H2B H 0.0581 0.9876 0.3141 0.085 Uiso 1 1 calc R . .
H2C H -0.0714 0.9011 0.3246 0.085 Uiso 1 1 calc R . .
C11 C 0.7579(13) 0.3214(11) 0.2901(5) 0.049(3) Uani 1 1 d . . .
H11A H 0.8228 0.3837 0.2844 0.074 Uiso 1 1 calc R . .
H11B H 0.8152 0.2775 0.3082 0.074 Uiso 1 1 calc R . .
H11C H 0.6778 0.3482 0.3128 0.074 Uiso 1 1 calc R . .
C30 C 0.9519(14) 0.1445(11) 0.4573(5) 0.051(3) Uiso 1 1 d . . .
C8 C 0.1290(16) 0.1462(13) 0.0696(5) 0.068(4) Uani 1 1 d . . .
H8A H 0.1772 0.1061 0.0382 0.102 Uiso 1 1 calc R . .
H8B H 0.0705 0.1989 0.0586 0.102 Uiso 1 1 calc R . .
H8C H 0.0640 0.0946 0.0839 0.102 Uiso 1 1 calc R . .
C10 C 0.6613(14) 0.1132(9) 0.1318(5) 0.050(3) Uani 1 1 d . . .
H10A H 0.7684 0.1340 0.1363 0.074 Uiso 1 1 calc R . .
H10B H 0.6352 0.0699 0.0947 0.074 Uiso 1 1 calc R . .
H10C H 0.6314 0.0695 0.1575 0.074 Uiso 1 1 calc R . .
C7 C 0.2827(17) -0.0120(9) 0.1458(6) 0.064(4) Uani 1 1 d . . .
H7A H 0.1769 -0.0343 0.1472 0.096 Uiso 1 1 calc R . .
H7B H 0.3401 -0.0652 0.1568 0.096 Uiso 1 1 calc R . .
H7C H 0.3047 -0.0087 0.1088 0.096 Uiso 1 1 calc R . .
C18 C 0.2740(11) 0.4548(8) 0.4731(4) 0.029(2) Uani 1 1 d . . .
C17 C 0.3093(11) 0.3768(8) 0.4268(4) 0.030(2) Uani 1 1 d . . .
H17 H 0.2773 0.3819 0.3918 0.035 Uiso 1 1 calc R . .
C22 C 0.3922(11) 0.2913(8) 0.4324(4) 0.029(2) Uani 1 1 d . . .
C21 C 0.4410(12) 0.2869(9) 0.4854(5) 0.037(2) Uani 1 1 d . . .
H21 H 0.4979 0.2302 0.4894 0.045 Uiso 1 1 calc R . .
C19 C 0.3237(11) 0.4487(8) 0.5256(4) 0.032(2) Uani 1 1 d . . .
H19 H 0.3006 0.5018 0.5566 0.038 Uiso 1 1 calc R . .
C29 C 0.4317(15) 0.4516(11) 0.1108(5) 0.051(3) Uani 1 1 d . . .
H29A H 0.5273 0.4961 0.1241 0.061 Uiso 1 1 calc R A 1
H29B H 0.4508 0.3757 0.0939 0.061 Uiso 1 1 calc R A 1
C23 C 0.2252(18) 0.6865(11) 0.1697(5) 0.063(4) Uani 1 1 d . . .
H23A H 0.1277 0.6420 0.1618 0.075 Uiso 1 1 calc R A 2
H23B H 0.2102 0.7616 0.1898 0.075 Uiso 1 1 calc R A 2
S4 S 0.8319(4) 0.8484(3) 0.11764(15) 0.0590(9) Uiso 1 1 d . . .
C20 C 0.4071(12) 0.3640(9) 0.5320(4) 0.039(3) Uani 1 1 d . . .
H20 H 0.4397 0.3592 0.5670 0.047 Uiso 1 1 calc R . .
O16 O 0.8672(12) 0.9255(9) 0.0819(5) 0.082(3) Uiso 1 1 d . . .
O18 O 0.9529(13) 0.8398(10) 0.1552(5) 0.089(3) Uiso 1 1 d . . .
O17 O 0.6861(14) 0.8483(10) 0.1403(5) 0.094(4) Uiso 1 1 d . . .
F6 F 0.7788(16) 0.6328(12) 0.0957(6) 0.145(5) Uiso 1 1 d . . .
F5 F 0.710(2) 0.7123(15) 0.0286(8) 0.191(7) Uiso 1 1 d . . .
F4 F 0.934(2) 0.6954(16) 0.0418(8) 0.196(7) Uiso 1 1 d . . .
C26 C 0.321(3) 0.6389(18) 0.0075(8) 0.118(8) Uani 1 1 d . . .
C31 C 0.806(3) 0.713(2) 0.0666(12) 0.137(9) Uiso 1 1 d . . .
C28 C 0.267(4) 0.797(4) -0.0023(11) 0.23(2) Uani 1 1 d . . .
H28A H 0.2361 0.7180 -0.0154 0.348 Uiso 1 1 calc R A .
H28B H 0.2643 0.8316 -0.0326 0.348 Uiso 1 1 calc R . .
H28C H 0.2007 0.8291 0.0251 0.348 Uiso 1 1 calc R . .

loop_
_atom_site_aniso_label
_atom_site_aniso_U_11
_atom_site_aniso_U_22
_atom_site_aniso_U_33
_atom_site_aniso_U_23
_atom_site_aniso_U_13
_atom_site_aniso_U_12
C27 0.46(9) 0.47(9) 0.26(5) -0.22(6) -0.19(6) 0.37(8)
C24B 0.059(16) 0.072(19) 0.023(13) 0.007(12) 0.010(11) -0.016(14)
C25B 0.08(2) 0.11(3) 0.08(2) 0.03(2) 0.062(19) 0.04(2)
C24A 0.071(17) 0.059(16) 0.046(16) 0.031(13) -0.001(13) 0.023(13)
C25A 0.17(4) 0.12(3) 0.06(2) 0.04(2) 0.02(2) 0.09(3)
S2 0.0446(15) 0.0239(13) 0.0282(13) 0.0077(10) 0.0003(11) 0.0014(10)
Ru1 0.0227(4) 0.0145(4) 0.0265(4) 0.0072(3) 0.0038(3) 0.0015(3)
Ru2 0.0243(4) 0.0171(4) 0.0251(4) 0.0051(3) 0.0025(3) 0.0029(3)
Cl2 0.0221(10) 0.0197(11) 0.0307(12) 0.0037(9) 0.0023(9) 0.0014(8)
P4 0.0291(13) 0.0264(13) 0.0314(14) 0.0042(11) 0.0067(11) 0.0043(10)
P2 0.0257(12) 0.0163(11) 0.0301(14) 0.0071(10) 0.0053(10) 0.0007(9)
Cl1 0.0232(10) 0.0168(10) 0.0358(13) 0.0076(9) 0.0025(9) 0.0006(8)
P1 0.0268(12) 0.0176(12) 0.0375(15) 0.0105(11) 0.0010(11) 0.0036(9)
P3 0.0338(14) 0.0203(12) 0.0316(14) 0.0053(10) -0.0004(11) 0.0033(10)
S1 0.0511(15) 0.0213(12) 0.0287(13) 0.0097(10) 0.0081(11) 0.0005(11)
O7 0.039(4) 0.019(3) 0.042(4) 0.005(3) 0.001(3) 0.000(3)
O6 0.034(4) 0.019(3) 0.041(4) 0.003(3) 0.011(3) 0.001(3)
O9 0.031(4) 0.021(3) 0.043(4) 0.009(3) -0.004(3) 0.000(3)
O1 0.030(4) 0.028(4) 0.048(5) 0.011(3) -0.011(3) -0.001(3)
O4 0.051(4) 0.018(3) 0.042(4) 0.009(3) 0.020(3) -0.002(3)
O10 0.038(4) 0.029(4) 0.037(4) 0.002(3) 0.006(3) 0.010(3)
O5 0.036(4) 0.016(3) 0.047(4) 0.006(3) -0.008(3) -0.002(3)
O2 0.040(4) 0.016(3) 0.053(5) 0.018(3) 0.004(3) 0.010(3)
O3 0.031(4) 0.020(3) 0.049(4) 0.010(3) 0.009(3) 0.008(3)
O8 0.048(4) 0.036(4) 0.032(4) 0.009(3) -0.008(3) -0.002(3)
N1 0.022(4) 0.022(4) 0.026(4) 0.004(3) 0.006(3) 0.002(3)
O12 0.036(4) 0.031(4) 0.044(4) 0.004(3) 0.019(3) 0.003(3)
O11 0.027(4) 0.047(5) 0.042(4) 0.011(4) 0.002(3) 0.015(3)
N2 0.024(4) 0.014(4) 0.036(5) 0.000(3) 0.002(3) 0.003(3)
C14 0.035(5) 0.014(5) 0.038(6) 0.005(4) 0.002(4) 0.000(4)
C13 0.023(4) 0.019(5) 0.031(5) -0.001(4) 0.004(4) 0.002(4)
C15 0.046(6) 0.036(6) 0.028(6) 0.018(5) 0.015(5) 0.007(5)
C16 0.055(7) 0.022(5) 0.047(7) 0.019(5) -0.008(5) 0.004(5)
C1 0.026(5) 0.042(6) 0.058(8) 0.021(6) -0.004(5) 0.006(5)
C3 0.029(5) 0.034(6) 0.053(7) 0.022(5) 0.013(5) 0.007(4)
C5 0.040(6) 0.032(6) 0.049(7) 0.009(5) -0.007(5) -0.002(5)
C9 0.039(6) 0.038(7) 0.071(9) 0.018(6) 0.013(6) 0.003(5)
C6 0.041(6) 0.042(7) 0.061(8) -0.002(6) 0.022(6) -0.004(5)
C12 0.027(5) 0.051(7) 0.051(7) 0.013(6) 0.022(5) 0.007(5)
C4 0.068(8) 0.026(6) 0.046(7) 0.017(5) 0.011(6) -0.006(5)
C2 0.077(9) 0.025(6) 0.073(9) 0.016(6) 0.018(7) 0.022(6)
C11 0.035(6) 0.070(9) 0.042(7) 0.011(6) -0.003(5) 0.009(6)
C8 0.069(9) 0.077(10) 0.044(8) 0.004(7) -0.022(7) -0.018(8)
C10 0.057(7) 0.031(6) 0.057(8) -0.004(5) 0.003(6) 0.020(5)
C7 0.083(10) 0.023(6) 0.075(10) -0.007(6) -0.026(8) 0.004(6)
C18 0.038(5) 0.018(5) 0.029(5) 0.006(4) 0.009(4) -0.008(4)
C17 0.038(5) 0.024(5) 0.029(5) 0.011(4) 0.002(4) 0.000(4)
C22 0.039(5) 0.023(5) 0.025(5) 0.009(4) -0.002(4) -0.005(4)
C21 0.041(6) 0.029(6) 0.047(7) 0.023(5) -0.001(5) -0.004(4)
C19 0.038(6) 0.028(5) 0.027(5) 0.007(4) 0.009(4) -0.011(4)
C29 0.073(9) 0.050(7) 0.028(6) 0.006(5) 0.023(6) 0.008(6)
C23 0.111(12) 0.037(7) 0.055(8) 0.032(6) 0.007(8) 0.024(7)
C20 0.047(6) 0.043(6) 0.029(6) 0.017(5) 0.004(5) -0.014(5)
C26 0.19(2) 0.114(17) 0.083(13) 0.058(13) 0.051(14) 0.069(16)
C28 0.25(4) 0.34(6) 0.075(19) 0.04(3) 0.02(2) -0.07(4)

loop_
_atom_type_symbol
_atom_type_description
_atom_type_scat_dispersion_real
_atom_type_scat_dispersion_imag
_atom_type_scat_source
C C 0.0033 0.0016 'International Tables Vol C Tables 4.2.6.8 and 6.1.1.4'
H H 0.0000 0.0000 'International Tables Vol C Tables 4.2.6.8 and 6.1.1.4'
N N 0.0061 0.0033 'International Tables Vol C Tables 4.2.6.8 and 6.1.1.4'
O O 0.0106 0.0060 'International Tables Vol C Tables 4.2.6.8 and 6.1.1.4'
F F 0.0171 0.0103 'International Tables Vol C Tables 4.2.6.8 and 6.1.1.4'
P P 0.1023 0.0942 'International Tables Vol C Tables 4.2.6.8 and 6.1.1.4'
S S 0.1246 0.1234 'International Tables Vol C Tables 4.2.6.8 and 6.1.1.4'
Cl Cl 0.1484 0.1585 'International Tables Vol C Tables 4.2.6.8 and 6.1.1.4'
Ru Ru -1.2594 0.8363 'International Tables Vol C Tables 4.2.6.8 and 6.1.1.4'

loop_
_geom_angle_atom_site_label_1
_geom_angle_atom_site_label_2
_geom_angle_atom_site_label_3
_geom_angle
_geom_angle_site_symmetry_1
_geom_angle_site_symmetry_3
_geom_angle_publ_flag
C28 C27 C26 75(5) . . ?
C25B C24B C29 128(3) . . ?
C24B C25B C26 131(3) . . ?
C25A C24A C23 122(3) . . ?
C24A C25A C26 124(4) . . ?
C29 S2 S1 99.9(4) . . ?
C29 S2 Ru2 115.4(4) . . ?
S1 S2 Ru2 104.46(14) . . ?
N1 Ru1 P1 91.6(2) . . ?
N1 Ru1 P2 92.9(2) . . ?
P1 Ru1 P2 92.08(11) . . ?
N1 Ru1 S1 170.9(2) . . ?
P1 Ru1 S1 97.19(10) . . ?
P2 Ru1 S1 88.80(10) . . ?
N1 Ru1 Cl2 89.2(2) . . ?
P1 Ru1 Cl2 174.60(9) . . ?
P2 Ru1 Cl2 93.21(11) . . ?
S1 Ru1 Cl2 81.85(9) . . ?
N1 Ru1 Cl1 84.0(2) . . ?
P1 Ru1 Cl1 93.58(11) . . ?
P2 Ru1 Cl1 173.62(9) . . ?
S1 Ru1 Cl1 93.42(9) . . ?
Cl2 Ru1 Cl1 81.19(10) . . ?
N2 Ru2 P4 90.8(2) . . ?
N2 Ru2 P3 91.4(2) . . ?
P4 Ru2 P3 90.20(11) . . ?
N2 Ru2 S2 169.9(2) . . ?
P4 Ru2 S2 99.19(11) . . ?
P3 Ru2 S2 87.45(12) . . ?
N2 Ru2 Cl1 90.3(2) . . ?
P4 Ru2 Cl1 173.02(9) . . ?
P3 Ru2 Cl1 96.67(11) . . ?
S2 Ru2 Cl1 79.92(10) . . ?
N2 Ru2 Cl2 85.5(2) . . ?
P4 Ru2 Cl2 92.57(10) . . ?
P3 Ru2 Cl2 175.86(9) . . ?
S2 Ru2 Cl2 95.15(11) . . ?
Cl1 Ru2 Cl2 80.65(9) . . ?
Ru1 Cl2 Ru2 92.68(10) . . ?
O10 P4 O12 105.2(4) . . ?
O10 P4 O11 100.4(4) . . ?
O12 P4 O11 104.6(4) . . ?
O10 P4 Ru2 117.7(3) . . ?
O12 P4 Ru2 110.8(3) . . ?
O11 P4 Ru2 116.6(3) . . ?
O4 P2 O6 99.8(4) . . ?
O4 P2 O5 108.7(4) . . ?
O6 P2 O5 102.9(4) . . ?
O4 P2 Ru1 112.7(3) . . ?
O6 P2 Ru1 123.8(3) . . ?
O5 P2 Ru1 107.9(3) . . ?
Ru2 Cl1 Ru1 92.53(9) . . ?
O1 P1 O2 108.4(4) . . ?
O1 P1 O3 103.4(4) . . ?
O2 P1 O3 100.7(4) . . ?
O1 P1 Ru1 112.4(3) . . ?
O2 P1 Ru1 113.8(3) . . ?
O3 P1 Ru1 117.0(3) . . ?
O8 P3 O9 99.2(4) . . ?
O8 P3 O7 109.1(4) . . ?
O9 P3 O7 104.5(4) . . ?
O8 P3 Ru2 114.5(3) . . ?
O9 P3 Ru2 118.3(3) . . ?
O7 P3 Ru2 110.1(3) . . ?
C23 S1 S2 99.9(5) . . ?
C23 S1 Ru1 115.2(5) . . ?
S2 S1 Ru1 104.74(12) . . ?
O15 S3 O13 121.7(5) . . ?
O15 S3 O14 112.1(6) . . ?
O13 S3 O14 109.6(6) . . ?
O15 S3 C30 105.8(6) . . ?
O13 S3 C30 104.8(6) . . ?
O14 S3 C30 100.4(6) . . ?
C7 O7 P3 122.7(7) . . ?
C6 O6 P2 119.5(7) . . ?
C9 O9 P3 118.2(7) . . ?
C1 O1 P1 121.3(7) . . ?
C4 O4 P2 130.4(7) . . ?
C10 O10 P4 126.5(7) . . ?
C5 O5 P2 123.2(6) . . ?
C2 O2 P1 127.2(7) . . ?
C3 O3 P1 119.2(6) . . ?
C8 O8 P3 127.3(8) . . ?
C13 N1 Ru1 166.9(7) . . ?
C12 O12 P4 121.3(7) . . ?
C11 O11 P4 119.7(7) . . ?
C14 N2 Ru2 172.9(7) . . ?
N2 C14 C16 176.1(10) . . ?
N1 C13 C15 175.9(10) . . ?
C13 C15 C18 112.1(8) . . ?
C14 C16 C22 111.4(8) . . ?
F3 C30 F2 110.0(11) . . ?
F3 C30 F1 102.6(11) . . ?
F2 C30 F1 103.5(10) . . ?
F3 C30 S3 116.8(9) . . ?
F2 C30 S3 116.4(9) . . ?
F1 C30 S3 105.5(9) . . ?
C17 C18 C19 120.1(9) . . ?
C17 C18 C15 119.9(9) . . ?
C19 C18 C15 120.0(9) . . ?
C18 C17 C22 120.3(9) . . ?
C17 C22 C21 118.6(9) . . ?
C17 C22 C16 121.1(9) . . ?
C21 C22 C16 120.3(9) . . ?
C20 C21 C22 122.0(10) . . ?
C20 C19 C18 120.4(10) . . ?
C24B C29 S2 105.2(11) . . ?
C24A C23 S1 106.3(12) . . ?
O17 S4 O18 114.4(7) . . ?
O17 S4 O16 116.9(7) . . ?
O18 S4 O16 115.7(7) . . ?
O17 S4 C31 99.9(11) . . ?
O18 S4 C31 105.1(11) . . ?
O16 S4 C31 101.4(10) . . ?
C21 C20 C19 118.6(10) . . ?
C25B C26 C25A 59.9(16) . . ?
C25B C26 C27 114(2) . . ?
C25A C26 C27 101(2) . . ?
F5 C31 F4 105(3) . . ?
F5 C31 F6 117(3) . . ?
F4 C31 F6 107(2) . . ?
F5 C31 S4 111(2) . . ?
F4 C31 S4 109(2) . . ?
F6 C31 S4 106.7(18) . . ?

loop_
_geom_bond_atom_site_label_1
_geom_bond_atom_site_label_2
_geom_bond_distance
_geom_bond_site_symmetry_2
_geom_bond_publ_flag
C27 C28 1.15(5) . ?
C27 C26 2.10(8) . ?
C24B C25B 1.31(4) . ?
C24B C29 1.59(3) . ?
C25B C26 1.48(4) . ?
C24A C25A 1.29(4) . ?
C24A C23 1.56(3) . ?
C25A C26 1.66(4) . ?
S2 C29 1.824(11) . ?
S2 S1 2.115(4) . ?
S2 Ru2 2.338(3) . ?
Ru1 N1 2.039(8) . ?
Ru1 P1 2.226(3) . ?
Ru1 P2 2.243(3) . ?
Ru1 S1 2.342(3) . ?
Ru1 Cl2 2.471(3) . ?
Ru1 Cl1 2.501(3) . ?
Ru2 N2 2.043(8) . ?
Ru2 P4 2.221(3) . ?
Ru2 P3 2.226(3) . ?
Ru2 Cl1 2.488(3) . ?
Ru2 Cl2 2.512(3) . ?
P4 O10 1.581(7) . ?
P4 O12 1.586(7) . ?
P4 O11 1.595(7) . ?
P2 O4 1.581(7) . ?
P2 O6 1.594(7) . ?
P2 O5 1.597(7) . ?
P1 O1 1.588(7) . ?
P1 O2 1.590(6) . ?
P1 O3 1.601(7) . ?
P3 O8 1.580(8) . ?
P3 O9 1.588(7) . ?
P3 O7 1.594(7) . ?
S1 C23 1.827(13) . ?
S3 O15 1.395(9) . ?
S3 O13 1.409(9) . ?
S3 O14 1.474(10) . ?
S3 C30 1.798(13) . ?
O7 C7 1.429(13) . ?
O6 C6 1.405(13) . ?
O9 C9 1.422(13) . ?
O1 C1 1.465(11) . ?
O4 C4 1.431(11) . ?
O10 C10 1.443(12) . ?
O5 C5 1.455(12) . ?
O2 C2 1.429(12) . ?
O3 C3 1.454(11) . ?
O8 C8 1.460(13) . ?
N1 C13 1.134(11) . ?
O12 C12 1.453(11) . ?
O11 C11 1.460(13) . ?
N2 C14 1.149(12) . ?
C14 C16 1.466(14) . ?
C13 C15 1.473(13) . ?
C15 C18 1.525(14) . ?
C16 C22 1.519(14) . ?
F2 C30 1.325(14) . ?
F3 C30 1.285(14) . ?
F1 C30 1.395(15) . ?
C18 C17 1.382(13) . ?
C18 C19 1.393(14) . ?
C17 C22 1.385(13) . ?
C22 C21 1.395(14) . ?
C21 C20 1.379(15) . ?
C19 C20 1.384(15) . ?
S4 O17 1.433(12) . ?
S4 O18 1.437(12) . ?
S4 O16 1.476(11) . ?
S4 C31 1.84(3) . ?
F6 C31 1.37(3) . ?
F5 C31 1.26(3) . ?
F4 C31 1.32(3) . ?

loop_
_geom_torsion_atom_site_label_1
_geom_torsion_atom_site_label_2
_geom_torsion_atom_site_label_3
_geom_torsion_atom_site_label_4
_geom_torsion
_geom_torsion_site_symmetry_1
_geom_torsion_site_symmetry_2
_geom_torsion_site_symmetry_3
_geom_torsion_site_symmetry_4
_geom_torsion_publ_flag
C29 C24B C25B C26 176(2) . . . . ?
C23 C24A C25A C26 -178.2(19) . . . . ?
C29 S2 Ru2 N2 -169.1(13) . . . . ?
S1 S2 Ru2 N2 82.3(12) . . . . ?
C29 S2 Ru2 P4 4.2(5) . . . . ?
S1 S2 Ru2 P4 -104.41(14) . . . . ?
C29 S2 Ru2 P3 -85.6(5) . . . . ?
S1 S2 Ru2 P3 165.80(14) . . . . ?
C29 S2 Ru2 Cl1 177.2(5) . . . . ?
S1 S2 Ru2 Cl1 68.56(13) . . . . ?
C29 S2 Ru2 Cl2 97.7(5) . . . . ?
S1 S2 Ru2 Cl2 -10.96(13) . . . . ?
N1 Ru1 Cl2 Ru2 110.7(2) . . . . ?
P1 Ru1 Cl2 Ru2 12.1(10) . . . . ?
P2 Ru1 Cl2 Ru2 -156.36(9) . . . . ?
S1 Ru1 Cl2 Ru2 -68.03(10) . . . . ?
Cl1 Ru1 Cl2 Ru2 26.73(8) . . . . ?
N2 Ru2 Cl2 Ru1 -117.9(2) . . . . ?
P4 Ru2 Cl2 Ru1 151.41(9) . . . . ?
P3 Ru2 Cl2 Ru1 -76.7(12) . . . . ?
S2 Ru2 Cl2 Ru1 51.95(9) . . . . ?
Cl1 Ru2 Cl2 Ru1 -26.93(8) . . . . ?
N2 Ru2 P4 O10 107.6(4) . . . . ?
P3 Ru2 P4 O10 16.2(3) . . . . ?
S2 Ru2 P4 O10 -71.2(3) . . . . ?
Cl1 Ru2 P4 O10 -153.3(7) . . . . ?
Cl2 Ru2 P4 O10 -166.9(3) . . . . ?
N2 Ru2 P4 O12 -131.3(4) . . . . ?
P3 Ru2 P4 O12 137.3(3) . . . . ?
S2 Ru2 P4 O12 49.8(3) . . . . ?
Cl1 Ru2 P4 O12 -32.2(9) . . . . ?
Cl2 Ru2 P4 O12 -45.8(3) . . . . ?
N2 Ru2 P4 O11 -11.9(4) . . . . ?
P3 Ru2 P4 O11 -103.2(3) . . . . ?
S2 Ru2 P4 O11 169.3(3) . . . . ?
Cl1 Ru2 P4 O11 87.3(9) . . . . ?
Cl2 Ru2 P4 O11 73.7(3) . . . . ?
N1 Ru1 P2 O4 175.7(4) . . . . ?
P1 Ru1 P2 O4 -92.5(3) . . . . ?
S1 Ru1 P2 O4 4.6(3) . . . . ?
Cl2 Ru1 P2 O4 86.4(3) . . . . ?
Cl1 Ru1 P2 O4 115.1(8) . . . . ?
N1 Ru1 P2 O6 -64.2(4) . . . . ?
P1 Ru1 P2 O6 27.5(4) . . . . ?
S1 Ru1 P2 O6 124.7(3) . . . . ?
Cl2 Ru1 P2 O6 -153.5(3) . . . . ?
Cl1 Ru1 P2 O6 -124.8(8) . . . . ?
N1 Ru1 P2 O5 55.7(4) . . . . ?
P1 Ru1 P2 O5 147.5(3) . . . . ?
S1 Ru1 P2 O5 -115.4(3) . . . . ?
Cl2 Ru1 P2 O5 -33.6(3) . . . . ?
Cl1 Ru1 P2 O5 -4.9(9) . . . . ?
N2 Ru2 Cl1 Ru1 112.0(2) . . . . ?
P4 Ru2 Cl1 Ru1 12.8(8) . . . . ?
P3 Ru2 Cl1 Ru1 -156.61(9) . . . . ?
S2 Ru2 Cl1 Ru1 -70.41(10) . . . . ?
Cl2 Ru2 Cl1 Ru1 26.58(8) . . . . ?
N1 Ru1 Cl1 Ru2 -117.1(2) . . . . ?
P1 Ru1 Cl1 Ru2 151.63(10) . . . . ?
P2 Ru1 Cl1 Ru2 -56.0(8) . . . . ?
S1 Ru1 Cl1 Ru2 54.20(9) . . . . ?
Cl2 Ru1 Cl1 Ru2 -27.00(8) . . . . ?
N1 Ru1 P1 O1 -116.3(4) . . . . ?
P2 Ru1 P1 O1 150.7(3) . . . . ?
S1 Ru1 P1 O1 61.7(3) . . . . ?
Cl2 Ru1 P1 O1 -17.7(11) . . . . ?
Cl1 Ru1 P1 O1 -32.2(3) . . . . ?
N1 Ru1 P1 O2 120.0(4) . . . . ?
P2 Ru1 P1 O2 27.0(3) . . . . ?
S1 Ru1 P1 O2 -62.0(3) . . . . ?
Cl2 Ru1 P1 O2 -141.4(10) . . . . ?
Cl1 Ru1 P1 O2 -155.9(3) . . . . ?
N1 Ru1 P1 O3 3.1(4) . . . . ?
P2 Ru1 P1 O3 -89.9(3) . . . . ?
S1 Ru1 P1 O3 -179.0(3) . . . . ?
Cl2 Ru1 P1 O3 101.6(10) . . . . ?
Cl1 Ru1 P1 O3 87.1(3) . . . . ?
N2 Ru2 P3 O8 -162.1(4) . . . . ?
P4 Ru2 P3 O8 -71.2(3) . . . . ?
S2 Ru2 P3 O8 28.0(3) . . . . ?
Cl1 Ru2 P3 O8 107.5(3) . . . . ?
Cl2 Ru2 P3 O8 156.9(12) . . . . ?
N2 Ru2 P3 O9 81.4(4) . . . . ?
P4 Ru2 P3 O9 172.3(3) . . . . ?
S2 Ru2 P3 O9 -88.6(3) . . . . ?
Cl1 Ru2 P3 O9 -9.0(3) . . . . ?
Cl2 Ru2 P3 O9 40.4(13) . . . . ?
N2 Ru2 P3 O7 -38.6(4) . . . . ?
P4 Ru2 P3 O7 52.2(3) . . . . ?
S2 Ru2 P3 O7 151.4(3) . . . . ?
Cl1 Ru2 P3 O7 -129.1(3) . . . . ?
Cl2 Ru2 P3 O7 -79.7(13) . . . . ?
C29 S2 S1 C23 83.1(6) . . . . ?
Ru2 S2 S1 C23 -157.2(5) . . . . ?
C29 S2 S1 Ru1 -157.4(4) . . . . ?
Ru2 S2 S1 Ru1 -37.70(16) . . . . ?
N1 Ru1 S1 C23 168.9(14) . . . . ?
P1 Ru1 S1 C23 2.1(5) . . . . ?
P2 Ru1 S1 C23 -89.9(5) . . . . ?
Cl2 Ru1 S1 C23 176.7(5) . . . . ?
Cl1 Ru1 S1 C23 96.1(5) . . . . ?
N1 Ru1 S1 S2 60.3(14) . . . . ?
P1 Ru1 S1 S2 -106.57(15) . . . . ?
P2 Ru1 S1 S2 161.49(14) . . . . ?
Cl2 Ru1 S1 S2 68.07(14) . . . . ?
Cl1 Ru1 S1 S2 -12.52(14) . . . . ?
O8 P3 O7 C7 -43.1(10) . . . . ?
O9 P3 O7 C7 62.3(10) . . . . ?
Ru2 P3 O7 C7 -169.7(9) . . . . ?
O4 P2 O6 C6 -175.7(8) . . . . ?
O5 P2 O6 C6 -63.8(8) . . . . ?
Ru1 P2 O6 C6 58.5(8) . . . . ?
O8 P3 O9 C9 165.0(7) . . . . ?
O7 P3 O9 C9 52.3(8) . . . . ?
Ru2 P3 O9 C9 -70.6(8) . . . . ?
O2 P1 O1 C1 -49.0(8) . . . . ?
O3 P1 O1 C1 57.2(8) . . . . ?
Ru1 P1 O1 C1 -175.7(6) . . . . ?
O6 P2 O4 C4 19.8(10) . . . . ?
O5 P2 O4 C4 -87.5(10) . . . . ?
Ru1 P2 O4 C4 152.9(9) . . . . ?
O12 P4 O10 C10 105.7(9) . . . . ?
O11 P4 O10 C10 -2.7(9) . . . . ?
Ru2 P4 O10 C10 -130.4(8) . . . . ?
O4 P2 O5 C5 60.8(8) . . . . ?
O6 P2 O5 C5 -44.4(8) . . . . ?
Ru1 P2 O5 C5 -176.8(7) . . . . ?
O1 P1 O2 C2 77.2(10) . . . . ?
O3 P1 O2 C2 -30.9(10) . . . . ?
Ru1 P1 O2 C2 -157.0(9) . . . . ?
O1 P1 O3 C3 51.1(7) . . . . ?
O2 P1 O3 C3 163.1(7) . . . . ?
Ru1 P1 O3 C3 -73.0(7) . . . . ?
O9 P3 O8 C8 -26.5(11) . . . . ?
O7 P3 O8 C8 82.4(10) . . . . ?
Ru2 P3 O8 C8 -153.6(9) . . . . ?
P1 Ru1 N1 C13 104(3) . . . . ?
P2 Ru1 N1 C13 -164(3) . . . . ?
S1 Ru1 N1 C13 -63(4) . . . . ?
Cl2 Ru1 N1 C13 -71(3) . . . . ?
Cl1 Ru1 N1 C13 11(3) . . . . ?
O10 P4 O12 C12 -46.8(9) . . . . ?
O11 P4 O12 C12 58.6(9) . . . . ?
Ru2 P4 O12 C12 -175.0(7) . . . . ?
O10 P4 O11 C11 166.8(7) . . . . ?
O12 P4 O11 C11 58.0(8) . . . . ?
Ru2 P4 O11 C11 -64.8(8) . . . . ?
P4 Ru2 N2 C14 113(6) . . . . ?
P3 Ru2 N2 C14 -156(6) . . . . ?
S2 Ru2 N2 C14 -73(6) . . . . ?
Cl1 Ru2 N2 C14 -60(6) . . . . ?
Cl2 Ru2 N2 C14 21(6) . . . . ?
Ru2 N2 C14 C16 3(20) . . . . ?
Ru1 N1 C13 C15 -4(16) . . . . ?
N1 C13 C15 C18 64(14) . . . . ?
N2 C14 C16 C22 17(16) . . . . ?
O15 S3 C30 F3 -49.7(11) . . . . ?
O13 S3 C30 F3 -179.4(9) . . . . ?
O14 S3 C30 F3 67.0(11) . . . . ?
O15 S3 C30 F2 177.6(9) . . . . ?
O13 S3 C30 F2 47.9(10) . . . . ?
O14 S3 C30 F2 -65.7(10) . . . . ?
O15 S3 C30 F1 63.5(9) . . . . ?
O13 S3 C30 F1 -66.2(9) . . . . ?
O14 S3 C30 F1 -179.8(9) . . . . ?
C13 C15 C18 C17 -39.3(13) . . . . ?
C13 C15 C18 C19 141.7(9) . . . . ?
C19 C18 C17 C22 0.9(14) . . . . ?
C15 C18 C17 C22 -178.1(9) . . . . ?
C18 C17 C22 C21 -1.0(14) . . . . ?
C18 C17 C22 C16 177.9(9) . . . . ?
C14 C16 C22 C17 18.7(13) . . . . ?
C14 C16 C22 C21 -162.4(9) . . . . ?
C17 C22 C21 C20 0.9(14) . . . . ?
C16 C22 C21 C20 -178.1(9) . . . . ?
C17 C18 C19 C20 -0.7(14) . . . . ?
C15 C18 C19 C20 178.3(9) . . . . ?
C25B C24B C29 S2 122(3) . . . . ?
S1 S2 C29 C24B -79.2(12) . . . . ?
Ru2 S2 C29 C24B 169.4(11) . . . . ?
C25A C24A C23 S1 123(2) . . . . ?
S2 S1 C23 C24A -76.2(13) . . . . ?
Ru1 S1 C23 C24A 172.2(12) . . . . ?
C22 C21 C20 C19 -0.7(15) . . . . ?
C18 C19 C20 C21 0.6(14) . . . . ?
C24B C25B C26 C25A 67(3) . . . . ?
C24B C25B C26 C27 156(3) . . . . ?
C24A C25A C26 C25B 59(3) . . . . ?
C24A C25A C26 C27 -53(3) . . . . ?
C28 C27 C26 C25B -150(3) . . . . ?
C28 C27 C26 C25A -88(4) . . . . ?
O17 S4 C31 F5 66(2) . . . . ?
O18 S4 C31 F5 -175(2) . . . . ?
O16 S4 C31 F5 -54(2) . . . . ?
O17 S4 C31 F4 -178(2) . . . . ?
O18 S4 C31 F4 -59(2) . . . . ?
O16 S4 C31 F4 62(2) . . . . ?
O17 S4 C31 F6 -62.2(19) . . . . ?
O18 S4 C31 F6 57(2) . . . . ?
O16 S4 C31 F6 177.5(16) . . . . ?
